data_2015312
loop_
_publ_author_name
'Torre, Jos\'e M. de la'
'Nogueras, Manuel'
'Cobo, Justo'
'Low, John N.'
'Glidewell, Christopher'

_publ_section_title
;
 <i>N</i>-(2-Methoxy-6-oxo-1,6-dihydropyrimidin-4-yl)formamide:
 hydrogen-bonded sheets of centrosymmetric <i>R</i>~2~^2^(8) and
 <i>R</i>~6~^4^(28) rings
;
_journal_coeditor_code GG3008
_journal_issue 5
_journal_name_full 'Acta Crystallographica Section C'
_journal_page_first o256
_journal_page_last o258
_journal_paper_doi 10.1107/S0108270106008663
_journal_volume 62
_journal_year 2006
_chemical_formula_iupac 'C6 H7 N3 O3'
_chemical_formula_moiety 'C6 H7 N3 O3'
_chemical_formula_sum 'C6 H7 N3 O3'
_chemical_formula_weight 169.15
_chemical_name_systematic
;
N-(2-Methoxy-6-oxopyrimidin-4-yl)formamide
;
_space_group_IT_number 14
_symmetry_cell_setting monoclinic
_symmetry_space_group_name_Hall '-P 2yn'
_symmetry_space_group_name_H-M 'P 1 21/n 1'
_atom_sites_solution_hydrogens geom
_atom_sites_solution_primary direct
_atom_sites_solution_secondary difmap
_cell_angle_alpha 90.00
_cell_angle_beta 93.690(11)
_cell_angle_gamma 90.00
_cell_formula_units_Z 4
_cell_length_a 7.0515(7)
_cell_length_b 9.0031(12)
_cell_length_c 11.237(2)
_cell_measurement_reflns_used 1627
_cell_measurement_temperature 120(2)
_cell_measurement_theta_max 27.52
_cell_measurement_theta_min 5.04
_cell_volume 711.91(17)
_computing_cell_refinement 'DIRAX (Duisenberg, 1992)'
_computing_data_collection 'COLLECT (Nonius, 1999)'
_computing_data_reduction 'EvalCCD (Duisenberg <i>et al.</i>,  2003)'
_computing_molecular_graphics 'PLATON (Spek, 2003)'
_computing_publication_material 'SHELXL97 and PRPKAPPA (Ferguson, 1999)'
_computing_structure_refinement 'OSCAIL (McArdle, 2003) and SHELXL97 (Sheldrick, 1997)'
_computing_structure_solution 'SIR97 (Altomare <i>et al.</i>,  1999'
_diffrn_ambient_temperature 120(2)
_diffrn_measured_fraction_theta_full 0.992
_diffrn_measured_fraction_theta_max 0.992
_diffrn_measurement_device '95mm CCD camera on \k-goniostat'
_diffrn_measurement_device_type 'Nonius KappaCCD area-detector'
_diffrn_measurement_method 'CCD rotation images, thick slices'
_diffrn_radiation_type 'Mo K\a'
_diffrn_radiation_wavelength 0.71073
_diffrn_reflns_av_R_equivalents 0.0674
_diffrn_reflns_av_sigmaI/netI 0.0698
_diffrn_reflns_limit_h_max 9
_diffrn_reflns_limit_h_min -8
_diffrn_reflns_limit_k_max 11
_diffrn_reflns_limit_k_min -11
_diffrn_reflns_limit_l_max 14
_diffrn_reflns_limit_l_min -14
_diffrn_reflns_number 9104
_diffrn_reflns_theta_full 27.52
_diffrn_reflns_theta_max 27.52
_diffrn_reflns_theta_min 5.04
_diffrn_standards_decay_% 0
_exptl_absorpt_coefficient_mu 0.129
_exptl_absorpt_correction_T_max 0.986
_exptl_absorpt_correction_T_min 0.962
_exptl_absorpt_correction_type multi-scan
_exptl_absorpt_process_details '(EvalCCD; Duisenberg <i>et al.</i>,  2003)'
_exptl_crystal_colour colourless
_exptl_crystal_density_diffrn 1.578
_exptl_crystal_density_method 'not measured'
_exptl_crystal_description block
_exptl_crystal_F_000 352
_exptl_crystal_size_max 0.33
_exptl_crystal_size_mid 0.14
_exptl_crystal_size_min 0.11
_refine_diff_density_max 0.410
_refine_diff_density_min -0.387
_refine_ls_extinction_method none
_refine_ls_goodness_of_fit_ref 1.105
_refine_ls_hydrogen_treatment constr
_refine_ls_matrix_type full
_refine_ls_number_parameters 110
_refine_ls_number_reflns 1627
_refine_ls_number_restraints 0
_refine_ls_restrained_S_all 1.105
_refine_ls_R_factor_all 0.1286
_refine_ls_R_factor_gt 0.0511
_refine_ls_shift/su_max 0.000
_refine_ls_shift/su_mean 0.000
_refine_ls_structure_factor_coef Fsqd
_refine_ls_weighting_details 'w = 1/[\s^2^(Fo^2^)+(0.0612P)^2^+0.3784P] where P=(Fo^2^+2Fc^2^)/3'
_refine_ls_weighting_scheme calc
_refine_ls_wR_factor_gt 0.1100
_refine_ls_wR_factor_ref 0.1465
_reflns_number_gt 905
_reflns_number_total 1627
_reflns_threshold_expression I>2\s(I)
_cod_data_source_file gg3008.cif
_cod_data_source_block I
_cod_original_sg_symbol_H-M 'P 21/n'
_cod_database_code 2015312

loop_
_symmetry_equiv_pos_as_xyz
'x, y, z'
'-x+1/2, y+1/2, -z+1/2'
'-x, -y, -z'
'x+1/2, -y+1/2, z+1/2'

loop_
_atom_site_type_symbol
_atom_site_label
_atom_site_fract_x
_atom_site_fract_y
_atom_site_fract_z
_atom_site_U_iso_or_equiv
_atom_site_adp_type
_atom_site_calc_flag
_atom_site_refinement_flags
_atom_site_occupancy
_atom_site_disorder_assembly
_atom_site_disorder_group
N N1 0.3014(3) 0.0726(2) 0.55912(17) 0.0187(5) Uani d . 1 . .
C C2 0.3736(3) 0.1943(3) 0.6021(2) 0.0171(6) Uani d . 1 . .
O O2 0.4187(2) 0.21160(19) 0.71744(14) 0.0221(5) Uani d . 1 . .
C C21 0.3896(4) 0.0828(3) 0.7918(2) 0.0236(6) Uani d . 1 . .
N N3 0.4128(3) 0.3157(2) 0.53714(17) 0.0183(5) Uani d . 1 . .
C C4 0.3762(3) 0.3182(3) 0.4151(2) 0.0181(6) Uani d . 1 . .
O O4 0.4137(2) 0.43389(18) 0.35866(14) 0.0212(5) Uani d . 1 . .
C C5 0.2965(3) 0.1873(3) 0.3653(2) 0.0180(6) Uani d . 1 . .
C C6 0.2627(3) 0.0717(3) 0.4385(2) 0.0170(6) Uani d . 1 B .
N N6 0.1828(3) -0.0589(2) 0.39260(17) 0.0187(5) Uani d . 1 . .
C C61 0.1397(4) -0.1787(3) 0.4596(2) 0.0205(6) Uani d . 1 B -2
O O6 0.0661(3) -0.29016(19) 0.41713(15) 0.0268(5) Uani d . 1 B -2
H H21A 0.4277 0.1066 0.8750 0.035 Uiso calc R 1 . .
H H21B 0.4664 -0.0002 0.7654 0.035 Uiso calc R 1 . .
H H21C 0.2550 0.0549 0.7852 0.035 Uiso calc R 1 . .
H H3 0.4625 0.3946 0.5734 0.022 Uiso calc R 1 . .
H H5 0.2668 0.1800 0.2819 0.022 Uiso calc R 1 . .
H H6 0.1525 -0.0644 0.3156 0.022 Uiso d PR 0.73(5) A -1
H H6A 0.1241 -0.0700 0.2616 0.022 Uiso d PR 0.27(5) A -2
H H61 0.1684 -0.1749 0.5433 0.025 Uiso calc R 1 B -2

loop_
_atom_site_aniso_label
_atom_site_aniso_U_11
_atom_site_aniso_U_22
_atom_site_aniso_U_33
_atom_site_aniso_U_12
_atom_site_aniso_U_13
_atom_site_aniso_U_23
N1 0.0206(11) 0.0190(12) 0.0160(11) -0.0007(9) -0.0013(8) -0.0012(9)
C2 0.0160(13) 0.0187(14) 0.0164(12) 0.0017(11) 0.0005(10) -0.0007(10)
O2 0.0306(10) 0.0214(10) 0.0138(9) -0.0033(8) -0.0016(7) 0.0011(7)
C21 0.0305(15) 0.0242(15) 0.0160(13) -0.0019(12) 0.0011(11) 0.0025(11)
N3 0.0239(12) 0.0152(12) 0.0156(11) -0.0028(9) -0.0012(9) -0.0003(8)
C4 0.0161(13) 0.0218(14) 0.0165(12) 0.0012(11) 0.0022(10) 0.0005(11)
O4 0.0290(10) 0.0166(10) 0.0178(9) -0.0028(8) -0.0009(7) 0.0022(7)
C5 0.0205(14) 0.0194(14) 0.0136(12) -0.0001(11) -0.0016(10) -0.0001(10)
C6 0.0146(13) 0.0210(14) 0.0155(12) 0.0030(11) 0.0000(9) -0.0027(11)
N6 0.0249(12) 0.0164(12) 0.0147(10) -0.0010(10) 0.0001(8) -0.0014(9)
C61 0.0249(14) 0.0198(15) 0.0170(13) 0.0017(12) 0.0040(11) -0.0005(11)
O6 0.0339(11) 0.0208(11) 0.0256(10) -0.0061(9) 0.0022(8) -0.0030(8)

loop_
_atom_type_symbol
_atom_type_description
_atom_type_scat_dispersion_real
_atom_type_scat_dispersion_imag
_atom_type_scat_source
C C 0.0033 0.0016 'International Tables Vol C Tables 4.2.6.8 and 6.1.1.4'
H H 0.0000 0.0000 'International Tables Vol C Tables 4.2.6.8 and 6.1.1.4'
N N 0.0061 0.0033 'International Tables Vol C Tables 4.2.6.8 and 6.1.1.4'
O O 0.0106 0.0060 'International Tables Vol C Tables 4.2.6.8 and 6.1.1.4'

loop_
_geom_angle_atom_site_label_1
_geom_angle_atom_site_label_2
_geom_angle_atom_site_label_3
_geom_angle
_geom_angle_publ_flag
C2 N1 C6 115.2(2) no
N1 C2 O2 122.1(2) no
N1 C2 N3 125.1(2) no
O2 C2 N3 112.8(2) no
C2 O2 C21 115.79(19) no
O2 C21 H21A 109.5 no
O2 C21 H21B 109.5 no
H21A C21 H21B 109.5 no
O2 C21 H21C 109.5 no
H21A C21 H21C 109.5 no
H21B C21 H21C 109.5 no
C2 N3 C4 121.2(2) no
C2 N3 H3 119.4 no
C4 N3 H3 119.4 no
O4 C4 N3 118.9(2) no
O4 C4 C5 125.8(2) no
N3 C4 C5 115.3(2) no
C6 C5 C4 118.9(2) no
C6 C5 H5 120.6 no
C4 C5 H5 120.6 no
C5 C6 N1 124.4(2) no
C5 C6 N6 120.4(2) no
N1 C6 N6 115.1(2) no
C61 N6 C6 124.4(2) no
C61 N6 H6 116.8 no
C6 N6 H6 118.7 no
C61 N6 H6A 115.5 no
C6 N6 H6A 119.9 no
O6 C61 N6 122.9(2) no
O6 C61 H61 118.5 no
N6 C61 H61 118.5 no

loop_
_geom_bond_atom_site_label_1
_geom_bond_atom_site_label_2
_geom_bond_distance
_geom_bond_publ_flag
N1 C2 1.289(3) y
C2 N3 1.353(3) y
N3 C4 1.379(3) y
C4 C5 1.406(3) y
C5 C6 1.357(3) y
C6 N1 1.365(3) y
C2 O2 1.324(3) y
O2 C21 1.452(3) y
C4 O4 1.257(3) y
C6 N6 1.389(3) y
N6 C61 1.361(3) y
C61 O6 1.213(3) y
C21 H21A 0.98 no
C21 H21B 0.98 no
C21 H21C 0.98 no
N3 H3 0.88 no
C5 H5 0.95 no
N6 H6 0.88 no
N6 H6A 1.51 no
C61 H61 0.95 no

loop_
_geom_hbond_atom_site_label_D
_geom_hbond_atom_site_label_H
_geom_hbond_atom_site_label_A
_geom_hbond_site_symmetry_A
_geom_hbond_distance_DH
_geom_hbond_distance_HA
_geom_hbond_distance_DA
_geom_hbond_angle_DHA
_geom_hbond_publ_flag
N3 H3 O4 3_666 0.88 1.91 2.786(3) 175 y
N6 H6 O4 2_545 0.88 1.98 2.862(3) 177 y
N6 H6A O4 2_545 1.51 1.36 2.862(3) 173 no

loop_
_geom_torsion_atom_site_label_1
_geom_torsion_atom_site_label_2
_geom_torsion_atom_site_label_3
_geom_torsion_atom_site_label_4
_geom_torsion
_geom_torsion_publ_flag
C6 N1 C2 O2 -179.9(2) no
C6 N1 C2 N3 -0.4(4) no
N1 C2 O2 C21 2.6(3) no
N3 C2 O2 C21 -176.9(2) no
N1 C2 N3 C4 0.2(4) no
O2 C2 N3 C4 179.7(2) no
C2 N3 C4 O4 179.5(2) no
C2 N3 C4 C5 0.1(3) no
O4 C4 C5 C6 -179.5(2) no
N3 C4 C5 C6 -0.1(3) no
C4 C5 C6 N1 -0.2(4) no
C4 C5 C6 N6 179.5(2) no
C2 N1 C6 C5 0.4(4) no
C2 N1 C6 N6 -179.3(2) no
C5 C6 N6 C61 -178.2(2) no
N1 C6 N6 C61 1.5(3) y
C6 N6 C61 O6 178.4(2) y
